data_7135078
loop_
_publ_author_name
'Nag, Bedabara'
'Kumar, Akshai'

_publ_section_title
;
 Key role of oxygen and base in catalytic thioetherification: access to
 sulfur bridged poly-aromatic hydrocarbons.
;
_journal_issue 92
_journal_name_full 'Chemical communications (Cambridge, England)'
_journal_page_first 18120
_journal_page_last 18123
_journal_paper_doi 10.1039/d5cc04903b
_journal_volume 61
_journal_year 2025
_chemical_formula_moiety 'C26 H8 F10 S2'
_chemical_formula_sum 'C26 H8 F10 S2'
_chemical_formula_weight 574.44
_chemical_name_common BPFPTA
_chemical_name_systematic 9,10-bis((perfluorophenyl)thio)anthracene
_space_group_crystal_system monoclinic
_space_group_IT_number 14
_space_group_name_Hall '-P 2ybc'
_space_group_name_H-M_alt 'P 1 21/c 1'
_atom_sites_solution_hydrogens geom
_audit_creation_method SHELXL-2018/3
_audit_update_record
;
2025-04-14 deposited with the CCDC.	2025-10-09 downloaded from the CCDC.
;
_cell_angle_alpha 90
_cell_angle_beta 102.038(3)
_cell_angle_gamma 90
_cell_formula_units_Z 2
_cell_length_a 13.0160(13)
_cell_length_b 4.9514(5)
_cell_length_c 17.4745(17)
_cell_measurement_reflns_used 6110
_cell_measurement_temperature 300(2)
_cell_measurement_theta_max 24.03
_cell_measurement_theta_min 2.38
_cell_volume 1101.42(19)
_computing_cell_refinement 'Bruker SAINT'
_computing_data_collection 'Bruker APEX2'
_computing_data_reduction 'Bruker SAINT'
_computing_molecular_graphics 'Bruker SHELXTL'
_computing_publication_material 'Bruker SHELXTL'
_computing_structure_refinement 'SHELXL-2018/3 (Sheldrick, 2018)'
_computing_structure_solution 'SHELXT 2018/2 (Sheldrick, 2018)'
_diffrn_ambient_temperature 300(2)
_diffrn_measured_fraction_theta_full 0.992
_diffrn_measured_fraction_theta_max 0.992
_diffrn_measurement_device_type 'Bruker APEX-II CCD'
_diffrn_measurement_method '\f and \w scans'
_diffrn_radiation_type MoK\a
_diffrn_radiation_wavelength 0.71073
_diffrn_reflns_av_R_equivalents 0.0631
_diffrn_reflns_av_unetI/netI 0.0351
_diffrn_reflns_Laue_measured_fraction_full 0.992
_diffrn_reflns_Laue_measured_fraction_max 0.992
_diffrn_reflns_limit_h_max 15
_diffrn_reflns_limit_h_min -15
_diffrn_reflns_limit_k_max 5
_diffrn_reflns_limit_k_min -5
_diffrn_reflns_limit_l_max 20
_diffrn_reflns_limit_l_min -20
_diffrn_reflns_number 22806
_diffrn_reflns_point_group_measured_fraction_full 0.992
_diffrn_reflns_point_group_measured_fraction_max 0.992
_diffrn_reflns_theta_full 24.755
_diffrn_reflns_theta_max 24.755
_diffrn_reflns_theta_min 2.383
_exptl_absorpt_coefficient_mu 0.342
_exptl_crystal_colour Yellow
_exptl_crystal_density_diffrn 1.732
_exptl_crystal_description Needle
_exptl_crystal_F_000 572
_exptl_crystal_recrystallization_method 'Re-crystallisation from solvent: DCM'
_exptl_crystal_size_max 0.25
_exptl_crystal_size_mid 0.12
_exptl_crystal_size_min 0.11
_refine_diff_density_max 0.186
_refine_diff_density_min -0.234
_refine_diff_density_rms 0.049
_refine_ls_extinction_method none
_refine_ls_goodness_of_fit_ref 1.186
_refine_ls_hydrogen_treatment constr
_refine_ls_matrix_type full
_refine_ls_number_parameters 172
_refine_ls_number_reflns 1875
_refine_ls_number_restraints 0
_refine_ls_restrained_S_all 1.186
_refine_ls_R_factor_all 0.0779
_refine_ls_R_factor_gt 0.0497
_refine_ls_shift/su_max 0.000
_refine_ls_shift/su_mean 0.000
_refine_ls_structure_factor_coef Fsqd
_refine_ls_weighting_details 'w=1/[\s^2^(Fo^2^)+(0.0190P)^2^+0.9697P] where P=(Fo^2^+2Fc^2^)/3'
_refine_ls_weighting_scheme calc
_refine_ls_wR_factor_gt 0.0820
_refine_ls_wR_factor_ref 0.0962
_reflns_Friedel_coverage 0.000
_reflns_number_gt 1397
_reflns_number_total 1875
_reflns_threshold_expression 'I > 2\s(I)'
_cod_data_source_file d5cc04903b2.cif
_cod_data_source_block bn278_0m_a
_cod_depositor_comments 'Adding full bibliography for 7135077--7135079.cif.'
_cod_original_sg_symbol_H-M 'P 21/c'
_cod_database_code 7135078
_shelx_shelxl_version_number 2018/3
_shelx_space_group_comment
;
The symmetry employed for this shelxl refinement is uniquely defined
by the following loop, which should always be used as a source of
symmetry information in preference to the above space-group names.
They are only intended as comments.
;

loop_
_space_group_symop_operation_xyz
'x, y, z'
'-x, y+1/2, -z+1/2'
'-x, -y, -z'
'x, -y-1/2, z-1/2'

loop_
_atom_site_label
_atom_site_type_symbol
_atom_site_fract_x
_atom_site_fract_y
_atom_site_fract_z
_atom_site_U_iso_or_equiv
_atom_site_adp_type
_atom_site_occupancy
_atom_site_site_symmetry_order
_atom_site_calc_flag
_atom_site_refinement_flags_posn
_atom_site_refinement_flags_adp
_atom_site_refinement_flags_occupancy
_atom_site_disorder_assembly
_atom_site_disorder_group
S1 S 0.31385(6) 0.07939(17) 0.44503(5) 0.0481(3) Uani 1 1 d . . . . .
F1 F 0.29750(14) 0.5164(4) 0.32005(11) 0.0613(6) Uani 1 1 d . . . . .
F5 F 0.10371(14) 0.0870(4) 0.48482(12) 0.0645(6) Uani 1 1 d . . . . .
F2 F 0.13508(15) 0.8438(4) 0.26785(12) 0.0704(6) Uani 1 1 d . . . . .
F3 F -0.04465(14) 0.7948(4) 0.32193(12) 0.0693(6) Uani 1 1 d . . . . .
F4 F -0.06198(14) 0.4018(5) 0.42592(12) 0.0699(6) Uani 1 1 d . . . . .
C7 C 0.4173(2) 0.3184(6) 0.47562(18) 0.0359(7) Uani 1 1 d . . . . .
C6 C 0.4989(2) 0.3307(6) 0.43390(17) 0.0365(7) Uani 1 1 d . . . . .
C5 C 0.5830(2) 0.5201(6) 0.45865(17) 0.0364(7) Uani 1 1 d . . . . .
C8 C 0.2075(2) 0.2963(6) 0.40659(17) 0.0381(7) Uani 1 1 d . . . . .
C9 C 0.2112(2) 0.4893(6) 0.34998(18) 0.0410(8) Uani 1 1 d . . . . .
C13 C 0.1133(2) 0.2729(7) 0.43082(18) 0.0435(8) Uani 1 1 d . . . . .
C10 C 0.1284(3) 0.6565(7) 0.32233(18) 0.0457(8) Uani 1 1 d . . . . .
C11 C 0.0368(2) 0.6312(7) 0.3485(2) 0.0467(9) Uani 1 1 d . . . . .
C12 C 0.0286(2) 0.4338(7) 0.4015(2) 0.0473(9) Uani 1 1 d . . . . .
C1 C 0.5015(2) 0.1664(7) 0.36720(19) 0.0485(9) Uani 1 1 d . . . . .
H1 H 0.448064 0.041558 0.350595 0.058 Uiso 1 1 calc R U . . .
C4 C 0.6631(2) 0.5375(7) 0.4143(2) 0.0505(9) Uani 1 1 d . . . . .
H4 H 0.717431 0.661202 0.428947 0.061 Uiso 1 1 calc R U . . .
C2 C 0.5801(3) 0.1887(8) 0.3276(2) 0.0609(10) Uani 1 1 d . . . . .
H2 H 0.580253 0.078731 0.284525 0.073 Uiso 1 1 calc R U . . .
C3 C 0.6615(3) 0.3768(8) 0.3512(2) 0.0614(10) Uani 1 1 d . . . . .
H3 H 0.714745 0.391154 0.323220 0.074 Uiso 1 1 calc R U . . .

loop_
_atom_site_aniso_label
_atom_site_aniso_U_11
_atom_site_aniso_U_22
_atom_site_aniso_U_33
_atom_site_aniso_U_23
_atom_site_aniso_U_13
_atom_site_aniso_U_12
S1 0.0383(5) 0.0362(5) 0.0666(6) 0.0023(4) 0.0037(4) -0.0032(4)
F1 0.0488(11) 0.0821(15) 0.0566(13) 0.0162(11) 0.0196(10) -0.0008(10)
F5 0.0519(12) 0.0677(14) 0.0764(14) 0.0251(12) 0.0192(10) -0.0092(10)
F2 0.0729(14) 0.0730(15) 0.0604(13) 0.0271(12) 0.0029(11) 0.0036(11)
F3 0.0532(12) 0.0700(14) 0.0759(15) -0.0002(12) -0.0066(11) 0.0189(11)
F4 0.0384(11) 0.0936(17) 0.0804(15) 0.0012(13) 0.0188(10) -0.0013(11)
C7 0.0311(16) 0.0324(17) 0.0425(18) 0.0043(15) 0.0037(14) 0.0019(13)
C6 0.0317(16) 0.0366(18) 0.0389(18) 0.0023(15) 0.0023(14) 0.0065(14)
C5 0.0313(16) 0.0384(18) 0.0384(18) 0.0077(15) 0.0050(14) 0.0049(14)
C8 0.0374(17) 0.0344(18) 0.0404(18) -0.0015(15) 0.0031(14) -0.0055(14)
C9 0.0342(17) 0.046(2) 0.0419(19) -0.0043(16) 0.0068(15) -0.0067(15)
C13 0.0421(19) 0.043(2) 0.045(2) 0.0030(17) 0.0076(16) -0.0095(16)
C10 0.052(2) 0.044(2) 0.0368(19) 0.0052(16) 0.0011(16) -0.0035(17)
C11 0.0398(19) 0.046(2) 0.048(2) -0.0054(17) -0.0060(16) 0.0066(16)
C12 0.0318(18) 0.059(2) 0.050(2) -0.0093(19) 0.0074(15) -0.0053(17)
C1 0.044(2) 0.050(2) 0.051(2) -0.0099(17) 0.0078(17) 0.0016(16)
C4 0.0392(18) 0.063(2) 0.050(2) 0.0013(19) 0.0116(16) -0.0009(17)
C2 0.061(2) 0.074(3) 0.050(2) -0.014(2) 0.0155(19) 0.010(2)
C3 0.052(2) 0.081(3) 0.057(2) 0.000(2) 0.0235(19) 0.004(2)

loop_
_atom_type_symbol
_atom_type_description
_atom_type_scat_dispersion_real
_atom_type_scat_dispersion_imag
_atom_type_scat_source
C C 0.0033 0.0016 'International Tables Vol C Tables 4.2.6.8 and 6.1.1.4'
H H 0.0000 0.0000 'International Tables Vol C Tables 4.2.6.8 and 6.1.1.4'
F F 0.0171 0.0103 'International Tables Vol C Tables 4.2.6.8 and 6.1.1.4'
S S 0.1246 0.1234 'International Tables Vol C Tables 4.2.6.8 and 6.1.1.4'

loop_
_geom_angle_atom_site_label_1
_geom_angle_atom_site_label_2
_geom_angle_atom_site_label_3
_geom_angle
_geom_angle_site_symmetry_1
_geom_angle_site_symmetry_3
_geom_angle_publ_flag
C8 S1 C7 101.08(14) . . ?
C5 C7 C6 122.1(3) 3_666 . ?
C5 C7 S1 119.5(2) 3_666 . ?
C6 C7 S1 118.4(2) . . ?
C7 C6 C1 123.1(3) . . ?
C7 C6 C5 118.7(3) . . ?
C1 C6 C5 118.2(3) . . ?
C7 C5 C4 122.6(3) 3_666 . ?
C7 C5 C6 119.2(3) 3_666 . ?
C4 C5 C6 118.2(3) . . ?
C9 C8 C13 116.2(3) . . ?
C9 C8 S1 123.4(2) . . ?
C13 C8 S1 120.4(2) . . ?
F1 C9 C10 117.7(3) . . ?
F1 C9 C8 120.3(3) . . ?
C10 C9 C8 122.0(3) . . ?
F5 C13 C12 118.4(3) . . ?
F5 C13 C8 119.4(3) . . ?
C12 C13 C8 122.2(3) . . ?
F2 C10 C9 120.4(3) . . ?
F2 C10 C11 119.3(3) . . ?
C9 C10 C11 120.3(3) . . ?
F3 C11 C12 120.0(3) . . ?
F3 C11 C10 120.7(3) . . ?
C12 C11 C10 119.3(3) . . ?
F4 C12 C11 119.8(3) . . ?
F4 C12 C13 120.2(3) . . ?
C11 C12 C13 119.9(3) . . ?
C2 C1 C6 121.3(3) . . ?
C2 C1 H1 119.4 . . ?
C6 C1 H1 119.4 . . ?
C3 C4 C5 121.2(3) . . ?
C3 C4 H4 119.4 . . ?
C5 C4 H4 119.4 . . ?
C1 C2 C3 120.6(3) . . ?
C1 C2 H2 119.7 . . ?
C3 C2 H2 119.7 . . ?
C4 C3 C2 120.6(3) . . ?
C4 C3 H3 119.7 . . ?
C2 C3 H3 119.7 . . ?

loop_
_geom_bond_atom_site_label_1
_geom_bond_atom_site_label_2
_geom_bond_distance
_geom_bond_site_symmetry_2
_geom_bond_publ_flag
S1 C8 1.770(3) . ?
S1 C7 1.789(3) . ?
F1 C9 1.341(3) . ?
F5 C13 1.343(3) . ?
F2 C10 1.345(3) . ?
F3 C11 1.338(3) . ?
F4 C12 1.344(3) . ?
C7 C5 1.400(4) 3_666 ?
C7 C6 1.410(4) . ?
C6 C1 1.427(4) . ?
C6 C5 1.437(4) . ?
C5 C4 1.425(4) . ?
C8 C9 1.383(4) . ?
C8 C13 1.383(4) . ?
C9 C10 1.365(4) . ?
C13 C12 1.370(4) . ?
C10 C11 1.369(4) . ?
C11 C12 1.366(5) . ?
C1 C2 1.354(4) . ?
C1 H1 0.9300 . ?
C4 C3 1.357(5) . ?
C4 H4 0.9300 . ?
C2 C3 1.406(5) . ?
C2 H2 0.9300 . ?
C3 H3 0.9300 . ?

loop_
_geom_torsion_atom_site_label_1
_geom_torsion_atom_site_label_2
_geom_torsion_atom_site_label_3
_geom_torsion_atom_site_label_4
_geom_torsion
_geom_torsion_site_symmetry_1
_geom_torsion_site_symmetry_2
_geom_torsion_site_symmetry_3
_geom_torsion_site_symmetry_4
_geom_torsion_publ_flag
C8 S1 C7 C5 71.9(3) . . . 3_666 ?
C8 S1 C7 C6 -110.4(2) . . . . ?
C5 C7 C6 C1 179.4(3) 3_666 . . . ?
S1 C7 C6 C1 1.7(4) . . . . ?
C5 C7 C6 C5 -1.6(5) 3_666 . . . ?
S1 C7 C6 C5 -179.3(2) . . . . ?
C7 C6 C5 C7 1.6(4) . . . 3_666 ?
C1 C6 C5 C7 -179.4(3) . . . 3_666 ?
C7 C6 C5 C4 -177.8(3) . . . . ?
C1 C6 C5 C4 1.3(4) . . . . ?
C7 S1 C8 C9 53.7(3) . . . . ?
C7 S1 C8 C13 -128.5(3) . . . . ?
C13 C8 C9 F1 -176.5(3) . . . . ?
S1 C8 C9 F1 1.4(4) . . . . ?
C13 C8 C9 C10 3.1(5) . . . . ?
S1 C8 C9 C10 -179.0(2) . . . . ?
C9 C8 C13 F5 179.1(3) . . . . ?
S1 C8 C13 F5 1.1(4) . . . . ?
C9 C8 C13 C12 -0.9(5) . . . . ?
S1 C8 C13 C12 -178.9(3) . . . . ?
F1 C9 C10 F2 -1.1(4) . . . . ?
C8 C9 C10 F2 179.3(3) . . . . ?
F1 C9 C10 C11 177.5(3) . . . . ?
C8 C9 C10 C11 -2.1(5) . . . . ?
F2 C10 C11 F3 -1.7(5) . . . . ?
C9 C10 C11 F3 179.8(3) . . . . ?
F2 C10 C11 C12 177.4(3) . . . . ?
C9 C10 C11 C12 -1.2(5) . . . . ?
F3 C11 C12 F4 1.0(5) . . . . ?
C10 C11 C12 F4 -178.0(3) . . . . ?
F3 C11 C12 C13 -177.6(3) . . . . ?
C10 C11 C12 C13 3.3(5) . . . . ?
F5 C13 C12 F4 -0.9(5) . . . . ?
C8 C13 C12 F4 179.1(3) . . . . ?
F5 C13 C12 C11 177.7(3) . . . . ?
C8 C13 C12 C11 -2.3(5) . . . . ?
C7 C6 C1 C2 178.4(3) . . . . ?
C5 C6 C1 C2 -0.5(5) . . . . ?
C7 C5 C4 C3 179.6(3) 3_666 . . . ?
C6 C5 C4 C3 -1.1(5) . . . . ?
C6 C1 C2 C3 -0.4(5) . . . . ?
C5 C4 C3 C2 0.2(5) . . . . ?
C1 C2 C3 C4 0.5(6) . . . . ?
